data_1516993
loop_
_publ_author_name
'Markus Graser'
'Holger Kopacka'
'Klaus Wurst'
'Thomas Muller'
'Benno Bildstein'

_publ_section_title
;
 Structurally diverse pyridyl or quinolyl enolato/enamido metal complexes
 of Li, Zr, Fe, Co, Ni, Cu and Zn
;
_journal_name_full
;
Inorganica Chimica Acta
;
_journal_page_first 38
_journal_page_last 49
_journal_volume 401
_journal_year 2013
_chemical_formula_sum 'C29.5 H31 Cl N2'
_chemical_formula_weight 449.01
_space_group_IT_number 14
_symmetry_cell_setting monoclinic
_symmetry_space_group_name_Hall '-P 2yn'
_symmetry_space_group_name_H-M 'P 1 21/n 1'
_atom_sites_solution_hydrogens geom
_atom_sites_solution_primary direct
_atom_sites_solution_secondary difmap
_cell_angle_alpha 90.00
_cell_angle_beta 105.247(2)
_cell_angle_gamma 90.00
_cell_formula_units_Z 4
_cell_length_a 11.3408(5)
_cell_length_b 18.7613(8)
_cell_length_c 12.4890(3)
_cell_measurement_reflns_used 18354
_cell_measurement_temperature 233(2)
_cell_measurement_theta_max 24.0
_cell_measurement_theta_min 1.0
_cell_volume 2563.73(17)
_computing_data_collection COLLECT
_computing_data_reduction 'DENZO and SCALEPACK'
_computing_structure_refinement 'SHELXL-97 (Sheldrick, 1997)'
_computing_structure_solution 'SHELXS-97 (Sheldrick, 1990)'
_diffrn_ambient_temperature 233(2)
_diffrn_measured_fraction_theta_full 0.992
_diffrn_measured_fraction_theta_max 0.992
_diffrn_measurement_device_type 'Nonius KappaCCD'
_diffrn_measurement_method 'phi- and omega scans'
_diffrn_radiation_monochromator graphite
_diffrn_radiation_source 'fine-focus sealed tube'
_diffrn_radiation_type MoK\a
_diffrn_radiation_wavelength 0.71073
_diffrn_reflns_av_R_equivalents 0.0371
_diffrn_reflns_av_sigmaI/netI 0.0314
_diffrn_reflns_limit_h_max 13
_diffrn_reflns_limit_h_min -13
_diffrn_reflns_limit_k_max 21
_diffrn_reflns_limit_k_min -21
_diffrn_reflns_limit_l_max 14
_diffrn_reflns_limit_l_min -14
_diffrn_reflns_number 14067
_diffrn_reflns_theta_full 24.17
_diffrn_reflns_theta_max 24.17
_diffrn_reflns_theta_min 2.01
_diffrn_standards_number 0
_exptl_absorpt_coefficient_mu 0.168
_exptl_absorpt_correction_type none
_exptl_crystal_colour 'light yellow'
_exptl_crystal_density_diffrn 1.163
_exptl_crystal_density_method 'not measured'
_exptl_crystal_description prism
_exptl_crystal_F_000 956
_exptl_crystal_size_max 0.3
_exptl_crystal_size_mid 0.2
_exptl_crystal_size_min 0.15
_refine_diff_density_max 0.192
_refine_diff_density_min -0.225
_refine_diff_density_rms 0.029
_refine_ls_extinction_coef 0.021(3)
_refine_ls_extinction_expression Fc^*^=kFc[1+0.001xFc^2^\l^3^/sin(2\q)]^-1/4^
_refine_ls_extinction_method SHELXL
_refine_ls_goodness_of_fit_ref 1.048
_refine_ls_matrix_type full
_refine_ls_number_parameters 312
_refine_ls_number_reflns 4070
_refine_ls_number_restraints 2
_refine_ls_restrained_S_all 1.064
_refine_ls_R_factor_all 0.0716
_refine_ls_R_factor_gt 0.0495
_refine_ls_shift/su_max 0.000
_refine_ls_shift/su_mean 0.000
_refine_ls_structure_factor_coef Fsqd
_refine_ls_weighting_details 'calc w=1/[\s^2^(Fo^2^)+(0.0796P)^2^+0.3353P] where P=(Fo^2^+2Fc^2^)/3'
_refine_ls_weighting_scheme calc
_refine_ls_wR_factor_gt 0.1324
_refine_ls_wR_factor_ref 0.1449
_reflns_number_gt 3005
_reflns_number_total 4070
_reflns_threshold_expression >2sigma(I)
_cod_data_source_file ICA-2013-401-38-49-21.cif
_cod_data_source_block 11
_cod_original_sg_symbol_H-M P21/n
_cod_original_formula_sum 'C29.50 H31 Cl N2'
_cod_database_code 1516993

loop_
_symmetry_equiv_pos_as_xyz
'x, y, z'
'-x+1/2, y+1/2, -z+1/2'
'-x, -y, -z'
'x-1/2, -y-1/2, z-1/2'

loop_
_atom_site_label
_atom_site_type_symbol
_atom_site_fract_x
_atom_site_fract_y
_atom_site_fract_z
_atom_site_U_iso_or_equiv
_atom_site_adp_type
_atom_site_occupancy
_atom_site_symmetry_multiplicity
_atom_site_calc_flag
_atom_site_refinement_flags
_atom_site_disorder_assembly
_atom_site_disorder_group
N1 N 0.05994(13) 0.21061(7) 0.92426(13) 0.0522(4) Uani 1 1 d . . .
H1 H 0.0460(18) 0.2204(11) 0.8473(18) 0.074(6) Uiso 1 1 d . . .
N5 N 0.05183(14) 0.17667(9) 0.71357(12) 0.0601(4) Uani 1 1 d . . .
C2 C 0.11150(15) 0.14526(9) 0.95135(14) 0.0510(4) Uani 1 1 d . . .
C3 C 0.13263(17) 0.10150(10) 0.87123(16) 0.0599(5) Uani 1 1 d . . .
H3 H 0.1728 0.0583 0.8957 0.072 Uiso 1 1 calc . . .
C4 C 0.10037(17) 0.11407(11) 0.75359(16) 0.0594(5) Uani 1 1 d . . .
C6 C 0.01934(17) 0.18805(12) 0.60091(16) 0.0628(5) Uani 1 1 d . . .
C7 C -0.0339(2) 0.25329(13) 0.55973(17) 0.0751(6) Uani 1 1 d . . .
H7 H -0.0454 0.2887 0.6094 0.090 Uiso 1 1 calc . . .
C8 C -0.0693(2) 0.26597(16) 0.4484(2) 0.0925(8) Uani 1 1 d . . .
H8 H -0.1063 0.3096 0.4217 0.111 Uiso 1 1 calc . . .
C9 C -0.0511(3) 0.2147(2) 0.3740(2) 0.1034(9) Uani 1 1 d . . .
H9 H -0.0751 0.2241 0.2974 0.124 Uiso 1 1 calc . . .
C10 C 0.0009(2) 0.15121(18) 0.4108(2) 0.0929(8) Uani 1 1 d . . .
H10 H 0.0127 0.1171 0.3595 0.111 Uiso 1 1 calc . . .
C11 C 0.03749(19) 0.13568(13) 0.52566(16) 0.0714(6) Uani 1 1 d . . .
C12 C 0.0910(2) 0.07083(14) 0.5703(2) 0.0788(7) Uani 1 1 d . . .
H12 H 0.1056 0.0350 0.5228 0.095 Uiso 1 1 calc . . .
C13 C 0.12142(19) 0.05965(11) 0.68104(18) 0.0706(6) Uani 1 1 d . . .
H13 H 0.1564 0.0161 0.7102 0.085 Uiso 1 1 calc . . .
C14 C 0.15095(15) 0.12385(9) 1.07008(14) 0.0518(5) Uani 1 1 d . . .
C15 C 0.20784(17) 0.17158(10) 1.15256(16) 0.0591(5) Uani 1 1 d . . .
H15 H 0.2172 0.2195 1.1343 0.071 Uiso 1 1 calc . . .
C16 C 0.2507(2) 0.14932(12) 1.26083(17) 0.0725(6) Uani 1 1 d . . .
H16 H 0.2907 0.1819 1.3155 0.087 Uiso 1 1 calc . . .
C17 C 0.2356(2) 0.08011(13) 1.28990(18) 0.0791(6) Uani 1 1 d . . .
H17 H 0.2648 0.0654 1.3641 0.095 Uiso 1 1 calc . . .
C18 C 0.1778(2) 0.03254(12) 1.20998(19) 0.0793(6) Uani 1 1 d . . .
H18 H 0.1663 -0.0149 1.2295 0.095 Uiso 1 1 calc . . .
C19 C 0.13647(18) 0.05408(10) 1.10118(17) 0.0674(6) Uani 1 1 d . . .
H19 H 0.0977 0.0209 1.0469 0.081 Uiso 1 1 calc . . .
C20 C 0.00042(16) 0.25428(9) 0.98834(13) 0.0482(4) Uani 1 1 d . . .
C21 C -0.10239(16) 0.22904(10) 1.01895(14) 0.0533(5) Uani 1 1 d . . .
C22 C -0.15840(18) 0.27592(12) 1.07675(17) 0.0675(6) Uani 1 1 d . . .
H22 H -0.2272 0.2605 1.0991 0.081 Uiso 1 1 calc . . .
C23 C -0.1161(2) 0.34376(12) 1.10191(19) 0.0758(6) Uani 1 1 d . . .
H23 H -0.1557 0.3742 1.1411 0.091 Uiso 1 1 calc . . .
C24 C -0.0156(2) 0.36773(10) 1.07007(17) 0.0684(6) Uani 1 1 d . . .
H24 H 0.0129 0.4144 1.0881 0.082 Uiso 1 1 calc . . .
C25 C 0.04404(16) 0.32389(9) 1.01177(15) 0.0552(5) Uani 1 1 d . . .
C26 C 0.0450(8) 0.5364(4) 0.4426(11) 0.158(7) Uani 0.50 1 d PD A -1
H26A H 0.0161 0.5852 0.4237 0.190 Uiso 0.50 1 calc P B -1
H26B H 0.1314 0.5322 0.4438 0.190 Uiso 0.50 1 calc P C -1
C211 C -0.15786(17) 0.15629(10) 0.98507(17) 0.0611(5) Uani 1 1 d . . .
H211 H -0.0935 0.1261 0.9679 0.073 Uiso 1 1 calc . . .
C212 C -0.2611(3) 0.16241(14) 0.8796(2) 0.1029(9) Uani 1 1 d . . .
H21A H -0.2953 0.1156 0.8580 0.154 Uiso 1 1 calc . . .
H21B H -0.2298 0.1821 0.8207 0.154 Uiso 1 1 calc . . .
H21C H -0.3242 0.1935 0.8928 0.154 Uiso 1 1 calc . . .
C213 C -0.2008(3) 0.11929(15) 1.0757(2) 0.1098(9) Uani 1 1 d . . .
H21D H -0.2322 0.0725 1.0502 0.165 Uiso 1 1 calc . . .
H21E H -0.2649 0.1473 1.0937 0.165 Uiso 1 1 calc . . .
H21F H -0.1328 0.1144 1.1412 0.165 Uiso 1 1 calc . . .
C251 C 0.15180(19) 0.35080(10) 0.97285(18) 0.0687(6) Uani 1 1 d . . .
H251 H 0.2048 0.3092 0.9706 0.082 Uiso 1 1 calc . . .
C252 C 0.1101(3) 0.37979(18) 0.8555(3) 0.1171(10) Uani 1 1 d . . .
H25A H 0.1802 0.3973 0.8327 0.176 Uiso 1 1 calc . . .
H25B H 0.0527 0.4185 0.8532 0.176 Uiso 1 1 calc . . .
H25C H 0.0706 0.3421 0.8056 0.176 Uiso 1 1 calc . . .
C253 C 0.2292(2) 0.40498(14) 1.0510(3) 0.1078(9) Uani 1 1 d . . .
H25D H 0.2971 0.4196 1.0223 0.162 Uiso 1 1 calc . . .
H25E H 0.2604 0.3837 1.1237 0.162 Uiso 1 1 calc . . .
H25F H 0.1796 0.4462 1.0568 0.162 Uiso 1 1 calc . . .
Cl1 Cl -0.0422(3) 0.47559(15) 0.3631(3) 0.1734(13) Uani 0.50 1 d PD A -1
Cl2 Cl 0.0108(7) 0.5022(6) 0.5767(5) 0.327(5) Uani 0.50 1 d PD A -1

loop_
_atom_site_aniso_label
_atom_site_aniso_U_11
_atom_site_aniso_U_22
_atom_site_aniso_U_33
_atom_site_aniso_U_23
_atom_site_aniso_U_13
_atom_site_aniso_U_12
N1 0.0643(9) 0.0440(8) 0.0501(9) -0.0037(7) 0.0184(7) 0.0037(7)
N5 0.0616(10) 0.0637(10) 0.0573(10) -0.0114(8) 0.0197(7) -0.0038(8)
C2 0.0477(10) 0.0434(10) 0.0604(11) -0.0064(8) 0.0116(8) -0.0002(8)
C3 0.0611(12) 0.0498(11) 0.0677(12) -0.0111(9) 0.0148(9) 0.0057(9)
C4 0.0557(11) 0.0576(12) 0.0671(12) -0.0177(10) 0.0201(9) -0.0037(9)
C6 0.0574(11) 0.0786(14) 0.0563(11) -0.0132(10) 0.0220(9) -0.0161(10)
C7 0.0757(14) 0.0883(16) 0.0635(13) -0.0013(11) 0.0224(11) -0.0084(12)
C8 0.0935(17) 0.114(2) 0.0694(15) 0.0097(14) 0.0208(13) -0.0129(15)
C9 0.113(2) 0.140(3) 0.0582(14) -0.0034(17) 0.0240(14) -0.026(2)
C10 0.0915(17) 0.127(2) 0.0655(15) -0.0283(15) 0.0302(13) -0.0279(16)
C11 0.0638(13) 0.0938(17) 0.0620(13) -0.0246(12) 0.0260(10) -0.0220(12)
C12 0.0728(14) 0.0895(17) 0.0814(16) -0.0408(13) 0.0334(12) -0.0168(13)
C13 0.0665(12) 0.0681(13) 0.0810(15) -0.0269(11) 0.0264(10) -0.0053(10)
C14 0.0464(9) 0.0460(10) 0.0607(11) -0.0045(8) 0.0102(8) 0.0033(8)
C15 0.0575(11) 0.0506(11) 0.0640(12) -0.0059(9) 0.0069(9) 0.0022(9)
C16 0.0789(14) 0.0637(14) 0.0641(13) -0.0064(10) -0.0006(10) 0.0059(11)
C17 0.0941(16) 0.0712(15) 0.0645(13) 0.0063(11) 0.0078(11) 0.0136(12)
C18 0.0910(16) 0.0585(13) 0.0804(15) 0.0121(11) 0.0083(12) 0.0031(11)
C19 0.0687(12) 0.0511(12) 0.0740(13) -0.0027(10) 0.0040(10) -0.0006(9)
C20 0.0522(10) 0.0448(10) 0.0450(9) -0.0033(7) 0.0082(7) 0.0076(8)
C21 0.0512(10) 0.0548(11) 0.0517(10) 0.0040(8) 0.0095(8) 0.0084(8)
C22 0.0607(12) 0.0708(14) 0.0755(13) 0.0018(11) 0.0256(10) 0.0102(10)
C23 0.0802(15) 0.0695(14) 0.0818(14) -0.0130(11) 0.0287(12) 0.0207(12)
C24 0.0746(13) 0.0519(11) 0.0767(13) -0.0153(10) 0.0166(11) 0.0066(10)
C25 0.0582(11) 0.0468(10) 0.0569(10) -0.0058(8) 0.0084(9) 0.0058(8)
C26 0.100(5) 0.087(4) 0.249(16) 0.072(7) -0.020(6) -0.020(4)
C211 0.0541(11) 0.0542(11) 0.0746(12) 0.0042(9) 0.0166(9) 0.0018(9)
C212 0.1000(18) 0.0768(16) 0.1089(19) -0.0053(14) -0.0131(15) -0.0118(14)
C213 0.146(3) 0.0829(18) 0.111(2) 0.0124(15) 0.0521(18) -0.0269(17)
C251 0.0696(13) 0.0491(11) 0.0894(15) -0.0080(10) 0.0246(11) -0.0047(9)
C252 0.121(2) 0.125(2) 0.110(2) 0.0294(18) 0.0400(17) -0.0230(19)
C253 0.0820(17) 0.0812(17) 0.160(3) -0.0413(17) 0.0316(16) -0.0232(14)
Cl1 0.1369(18) 0.1273(17) 0.229(3) 0.028(2) 0.000(2) -0.0049(14)
Cl2 0.239(7) 0.455(11) 0.255(6) -0.097(7) 0.010(5) 0.168(7)

loop_
_atom_type_symbol
_atom_type_description
_atom_type_scat_dispersion_real
_atom_type_scat_dispersion_imag
_atom_type_scat_source
C C 0.0033 0.0016 'International Tables Vol C Tables 4.2.6.8 and 6.1.1.4'
H H 0.0000 0.0000 'International Tables Vol C Tables 4.2.6.8 and 6.1.1.4'
N N 0.0061 0.0033 'International Tables Vol C Tables 4.2.6.8 and 6.1.1.4'
Cl Cl 0.1484 0.1585 'International Tables Vol C Tables 4.2.6.8 and 6.1.1.4'

loop_
_geom_angle_atom_site_label_1
_geom_angle_atom_site_label_2
_geom_angle_atom_site_label_3
_geom_angle
H1 N1 C2 111.8(12)
H1 N1 C20 118.5(12)
C2 N1 C20 127.63(15)
C4 N5 C6 119.50(16)
N1 C2 C3 120.43(16)
N1 C2 C14 119.19(15)
C3 C2 C14 120.29(16)
C2 C3 C4 127.22(17)
N5 C4 C13 120.84(18)
N5 C4 C3 119.70(16)
C13 C4 C3 119.46(19)
N5 C6 C7 119.01(17)
N5 C6 C11 121.8(2)
C7 C6 C11 119.20(19)
C8 C7 C6 120.6(2)
C7 C8 C9 120.3(3)
C10 C9 C8 120.7(2)
C9 C10 C11 120.7(2)
C12 C11 C6 117.43(19)
C12 C11 C10 124.1(2)
C6 C11 C10 118.4(2)
C13 C12 C11 120.51(18)
C12 C13 C4 119.9(2)
C19 C14 C15 117.82(17)
C19 C14 C2 120.48(16)
C15 C14 C2 121.64(16)
C16 C15 C14 120.54(18)
C17 C16 C15 120.75(19)
C18 C17 C16 119.5(2)
C17 C18 C19 120.1(2)
C18 C19 C14 121.26(18)
C25 C20 C21 122.13(16)
C25 C20 N1 117.25(16)
C21 C20 N1 120.48(15)
C22 C21 C20 116.97(17)
C22 C21 C211 120.07(17)
C20 C21 C211 122.82(16)
C23 C22 C21 121.77(19)
C22 C23 C24 120.31(18)
C23 C24 C25 120.84(18)
C24 C25 C20 117.94(18)
C24 C25 C251 121.10(17)
C20 C25 C251 120.95(16)
Cl1 C26 Cl2 93.9(5)
C213 C211 C21 113.33(18)
C213 C211 C212 110.9(2)
C21 C211 C212 110.04(16)
C25 C251 C252 110.87(18)
C25 C251 C253 113.30(19)
C252 C251 C253 111.2(2)

loop_
_geom_bond_atom_site_label_1
_geom_bond_atom_site_label_2
_geom_bond_distance
N1 H1 0.95(2)
N1 C2 1.362(2)
N1 C20 1.432(2)
N5 C4 1.337(2)
N5 C6 1.374(2)
C2 C3 1.363(2)
C2 C14 1.487(2)
C3 C4 1.437(3)
C4 C13 1.426(3)
C6 C7 1.402(3)
C6 C11 1.412(3)
C7 C8 1.363(3)
C8 C9 1.390(4)
C9 C10 1.354(4)
C10 C11 1.415(3)
C11 C12 1.408(3)
C12 C13 1.350(3)
C14 C19 1.387(3)
C14 C15 1.389(3)
C15 C16 1.376(3)
C16 C17 1.371(3)
C17 C18 1.371(3)
C18 C19 1.376(3)
C20 C25 1.400(2)
C20 C21 1.401(2)
C21 C22 1.393(3)
C21 C211 1.516(3)
C22 C23 1.367(3)
C23 C24 1.377(3)
C24 C25 1.387(3)
C25 C251 1.516(3)
C26 Cl1 1.658(11)
C26 Cl2 1.926(10)
C211 C213 1.513(3)
C211 C212 1.519(3)
C251 C252 1.518(4)
C251 C253 1.518(3)
